data_7240109
loop_
_publ_author_name
'Lu, Hai Dong'
'Li, Hai Tao'
'Xin, Lianxin'
'Guo, Fang'

_publ_section_title
;
 Effect of stepwise protonation of an N-containing ligand on the formation
 of metal-organic salts and coordination complexes in the solid state
;
_journal_name_full CrystEngComm
_journal_paper_doi 10.1039/D0CE00093K
_journal_year 2020
_chemical_formula_moiety 'C14 H20 Br6 N4 Zn2, 2(H2 O)'
_chemical_formula_sum 'C14 H24 Br6 N4 O2 Zn2'
_chemical_formula_weight 890.57
_space_group_crystal_system triclinic
_space_group_IT_number 2
_space_group_name_Hall '-P 1'
_space_group_name_H-M_alt 'P -1'
_atom_sites_solution_hydrogens mixed
_atom_sites_solution_primary dual
_audit_creation_date 2020-02-22
_audit_creation_method
;
Olex2 1.2
(compiled 2018.05.29 svn.r3508 for OlexSys, GUI svn.r5506)
;
_audit_update_record
;
2020-02-23 deposited with the CCDC.	2020-03-11 downloaded from the CCDC.
;
_cell_angle_alpha 99.830(18)
_cell_angle_beta 95.106(18)
_cell_angle_gamma 103.695(19)
_cell_formula_units_Z 1
_cell_length_a 7.458(5)
_cell_length_b 9.586(6)
_cell_length_c 9.603(6)
_cell_measurement_reflns_used 3317
_cell_measurement_temperature 298
_cell_measurement_theta_max 28.409
_cell_measurement_theta_min 3.127
_cell_volume 651.2(7)
_computing_cell_refinement 'SAINT v8.37A (Bruker, 2015)'
_computing_data_reduction 'SAINT v8.37A (Bruker, 2015)'
_computing_molecular_graphics 'Olex2 (Dolomanov et al., 2009)'
_computing_publication_material 'Olex2 (Dolomanov et al., 2009)'
_computing_structure_refinement 'ShelXL (Sheldrick, 2015)'
_computing_structure_solution 'ShelXT (Sheldrick, 2015)'
_diffrn_ambient_temperature 298
_diffrn_measured_fraction_theta_full 0.861
_diffrn_measured_fraction_theta_max 0.862
_diffrn_measurement_device_type 'CCD area detector'
_diffrn_radiation_type MoK\a
_diffrn_radiation_wavelength 0.71073
_diffrn_reflns_av_R_equivalents 0.0553
_diffrn_reflns_av_unetI/netI 0.0851
_diffrn_reflns_Laue_measured_fraction_full 0.861
_diffrn_reflns_Laue_measured_fraction_max 0.862
_diffrn_reflns_limit_h_max 9
_diffrn_reflns_limit_h_min -9
_diffrn_reflns_limit_k_max 11
_diffrn_reflns_limit_k_min -11
_diffrn_reflns_limit_l_max 11
_diffrn_reflns_limit_l_min -11
_diffrn_reflns_number 3741
_diffrn_reflns_point_group_measured_fraction_full 0.861
_diffrn_reflns_point_group_measured_fraction_max 0.862
_diffrn_reflns_theta_full 25.243
_diffrn_reflns_theta_max 25.488
_diffrn_reflns_theta_min 2.231
_exptl_absorpt_coefficient_mu 11.063
_exptl_absorpt_correction_T_max 0.7457
_exptl_absorpt_correction_T_min 0.2588
_exptl_absorpt_correction_type multi-scan
_exptl_absorpt_process_details
'SADABS-2014/5 (Bruker,2014/5) was used for absorption correction. wR2(int) was 0.1633 before and 0.0707 after correction. The Ratio of minimum to maximum transmission is 0.3471. The \l/2 correction factor is 0.00150.'
_exptl_crystal_colour 'clear light colourless'
_exptl_crystal_colour_lustre clear
_exptl_crystal_colour_modifier light
_exptl_crystal_colour_primary colourless
_exptl_crystal_density_diffrn 2.271
_exptl_crystal_description plate
_exptl_crystal_F_000 422
_exptl_crystal_size_max 0.1
_exptl_crystal_size_mid 0.1
_exptl_crystal_size_min 0.07
_refine_diff_density_max 1.648
_refine_diff_density_min -1.916
_refine_diff_density_rms 0.538
_refine_ls_extinction_coef 0.173(16)
_refine_ls_extinction_expression Fc^*^=kFc[1+0.001xFc^2^\l^3^/sin(2\q)]^-1/4^
_refine_ls_extinction_method 'SHELXL-2018/3 (Sheldrick 2018)'
_refine_ls_goodness_of_fit_ref 1.197
_refine_ls_hydrogen_treatment constr
_refine_ls_matrix_type full
_refine_ls_number_parameters 131
_refine_ls_number_reflns 2087
_refine_ls_number_restraints 1
_refine_ls_restrained_S_all 1.196
_refine_ls_R_factor_all 0.1155
_refine_ls_R_factor_gt 0.0966
_refine_ls_shift/su_max 0.000
_refine_ls_shift/su_mean 0.000
_refine_ls_structure_factor_coef Fsqd
_refine_ls_weighting_details 'w=1/[\s^2^(Fo^2^)+(0.1417P)^2^+3.7471P] where P=(Fo^2^+2Fc^2^)/3'
_refine_ls_weighting_scheme calc
_refine_ls_wR_factor_gt 0.2295
_refine_ls_wR_factor_ref 0.2491
_reflns_Friedel_coverage 0.000
_reflns_number_gt 1748
_reflns_number_total 2087
_reflns_threshold_expression 'I > 2\s(I)'
_cod_data_source_file d0ce00093k2.cif
_cod_data_source_block 20180713_1a_0m
_cod_database_code 7240109
_shelx_shelxl_version_number 2018/3
_shelx_space_group_comment
;
The symmetry employed for this shelxl refinement is uniquely defined
by the following loop, which should always be used as a source of
symmetry information in preference to the above space-group names.
They are only intended as comments.
;
_shelx_estimated_absorpt_t_max 0.511
_shelx_estimated_absorpt_t_min 0.404
_olex2_refinement_description
;
1. Fixed Uiso
 At 1.2 times of:
  All C(H) groups, All C(H,H) groups, All N(H,H) groups
 At 1.5 times of:
  All O(H,H) groups
2. Restrained distances
 H1A-H1E
 2.2 with sigma of 0.02
3.a Free rotating group:
 O1(H1E,H1F)
3.b Secondary CH2 refined with riding coordinates:
 C2(H2A,H2B), N1(H1A,H1B), C1(H1C,H1D)
3.c Aromatic/amide H refined with riding coordinates:
 C7(H7), C6(H6), C5(H5), C4(H4)
;
_olex2_submission_special_instructions 'No special instructions were received'

loop_
_space_group_symop_operation_xyz
'x, y, z'
'-x, -y, -z'

loop_
_atom_site_label
_atom_site_type_symbol
_atom_site_fract_x
_atom_site_fract_y
_atom_site_fract_z
_atom_site_U_iso_or_equiv
_atom_site_adp_type
_atom_site_occupancy
_atom_site_site_symmetry_order
_atom_site_calc_flag
_atom_site_refinement_flags_posn
_atom_site_refinement_flags_adp
_atom_site_refinement_flags_occupancy
_atom_site_disorder_assembly
_atom_site_disorder_group
Zn1 Zn 0.61311(18) 0.77227(17) 0.71068(14) 0.0357(6) Uani 1 1 d . . . . .
Br3 Br 0.47869(16) 0.75826(19) 0.47142(14) 0.0515(6) Uani 1 1 d . . . . .
Br2 Br 0.87736(18) 0.6726(2) 0.70968(17) 0.0537(6) Uani 1 1 d . . . . .
Br1 Br 0.6963(3) 1.01662(18) 0.84775(16) 0.0624(7) Uani 1 1 d . . . . .
N2 N 0.4166(12) 0.6440(11) 0.8024(10) 0.030(2) Uani 1 1 d . . . . .
C3 C 0.1628(14) 0.4281(12) 0.7766(12) 0.028(2) Uani 1 1 d . . . . .
C7 C 0.2861(14) 0.5305(15) 0.7205(13) 0.033(3) Uani 1 1 d . . . . .
H7 H 0.278081 0.520188 0.621855 0.039 Uiso 1 1 calc R . . . .
C2 C 0.0170(15) 0.3071(14) 0.6779(14) 0.036(3) Uani 1 1 d . . . . .
H2A H -0.086618 0.273283 0.728601 0.043 Uiso 1 1 calc R . . . .
H2B H -0.029522 0.344559 0.598261 0.043 Uiso 1 1 calc R . . . .
N1 N 0.0942(12) 0.1827(11) 0.6237(11) 0.032(2) Uani 1 1 d . . . . .
H1A H 0.135211 0.147927 0.697120 0.038 Uiso 1 1 calc DR . . . .
H1B H 0.191085 0.214764 0.579342 0.038 Uiso 1 1 calc R . . . .
O1 O 0.239(2) 0.050(2) 0.8154(17) 0.100(5) Uani 1 1 d . . . . .
H1E H 0.153113 0.019178 0.863970 0.150 Uiso 1 1 d DG . . . .
H1F H 0.327536 0.014921 0.842425 0.150 Uiso 1 1 d G . . . .
C1 C -0.0450(15) 0.0612(14) 0.5230(12) 0.034(3) Uani 1 1 d . . . . .
H1C H -0.087134 0.096582 0.440322 0.040 Uiso 1 1 calc R . . . .
H1D H -0.152194 0.025879 0.569544 0.040 Uiso 1 1 calc R . . . .
C6 C 0.4208(16) 0.6613(15) 0.9434(13) 0.037(3) Uani 1 1 d . . . . .
H6 H 0.505980 0.742009 1.000816 0.044 Uiso 1 1 calc R . . . .
C5 C 0.3047(17) 0.5651(13) 1.0082(11) 0.033(3) Uani 1 1 d . . . . .
H5 H 0.313184 0.580109 1.107081 0.040 Uiso 1 1 calc R . . . .
C4 C 0.1750(17) 0.4456(17) 0.9236(14) 0.042(3) Uani 1 1 d . . . . .
H4 H 0.097226 0.378195 0.965153 0.051 Uiso 1 1 calc R . . . .

loop_
_atom_site_aniso_label
_atom_site_aniso_U_11
_atom_site_aniso_U_22
_atom_site_aniso_U_33
_atom_site_aniso_U_23
_atom_site_aniso_U_13
_atom_site_aniso_U_12
Zn1 0.0347(8) 0.0264(10) 0.0453(9) 0.0102(6) 0.0121(6) 0.0021(6)
Br3 0.0303(8) 0.0697(13) 0.0539(9) 0.0244(7) 0.0025(5) 0.0042(6)
Br2 0.0435(9) 0.0609(12) 0.0692(10) 0.0283(8) 0.0179(7) 0.0232(7)
Br1 0.0952(13) 0.0283(10) 0.0583(10) 0.0046(6) 0.0256(8) 0.0024(8)
N2 0.033(4) 0.009(5) 0.045(5) -0.002(4) 0.012(4) 0.004(3)
C3 0.025(5) 0.013(7) 0.044(6) 0.001(4) 0.007(4) 0.004(4)
C7 0.023(5) 0.033(8) 0.041(6) 0.008(5) 0.008(4) 0.002(4)
C2 0.030(5) 0.020(7) 0.055(7) 0.006(5) 0.001(5) 0.004(5)
N1 0.026(4) 0.017(6) 0.045(5) 0.003(4) 0.001(4) -0.003(4)
O1 0.133(13) 0.074(12) 0.087(10) 0.026(8) -0.040(9) 0.027(11)
C1 0.032(5) 0.022(7) 0.032(5) -0.005(4) 0.000(4) -0.011(4)
C6 0.033(5) 0.031(8) 0.044(6) 0.002(5) 0.007(5) 0.007(5)
C5 0.046(6) 0.017(7) 0.031(5) -0.006(4) 0.004(5) 0.004(5)
C4 0.037(6) 0.051(10) 0.048(7) 0.016(6) 0.022(5) 0.019(6)

loop_
_atom_type_symbol
_atom_type_description
_atom_type_scat_dispersion_real
_atom_type_scat_dispersion_imag
_atom_type_scat_source
C C 0.0033 0.0016 'International Tables Vol C Tables 4.2.6.8 and 6.1.1.4'
H H 0.0000 0.0000 'International Tables Vol C Tables 4.2.6.8 and 6.1.1.4'
Br Br -0.2901 2.4595 'International Tables Vol C Tables 4.2.6.8 and 6.1.1.4'
N N 0.0061 0.0033 'International Tables Vol C Tables 4.2.6.8 and 6.1.1.4'
O O 0.0106 0.0060 'International Tables Vol C Tables 4.2.6.8 and 6.1.1.4'
Zn Zn 0.2839 1.4301 'International Tables Vol C Tables 4.2.6.8 and 6.1.1.4'

loop_
_geom_angle_atom_site_label_1
_geom_angle_atom_site_label_2
_geom_angle_atom_site_label_3
_geom_angle
_geom_angle_site_symmetry_1
_geom_angle_site_symmetry_3
_geom_angle_publ_flag
Br2 Zn1 Br3 110.12(8) . . ?
Br2 Zn1 Br1 110.45(9) . . ?
Br1 Zn1 Br3 112.53(9) . . ?
N2 Zn1 Br3 106.8(3) . . ?
N2 Zn1 Br2 107.8(3) . . ?
N2 Zn1 Br1 109.0(3) . . ?
C7 N2 Zn1 120.1(8) . . ?
C6 N2 Zn1 122.0(8) . . ?
C6 N2 C7 117.8(10) . . ?
C7 C3 C2 119.9(10) . . ?
C4 C3 C7 117.9(11) . . ?
C4 C3 C2 122.2(11) . . ?
N2 C7 C3 123.1(10) . . ?
N2 C7 H7 118.5 . . ?
C3 C7 H7 118.5 . . ?
C3 C2 H2A 109.4 . . ?
C3 C2 H2B 109.4 . . ?
H2A C2 H2B 108.0 . . ?
N1 C2 C3 111.1(9) . . ?
N1 C2 H2A 109.4 . . ?
N1 C2 H2B 109.4 . . ?
C2 N1 H1A 109.0 . . ?
C2 N1 H1B 109.0 . . ?
C2 N1 C1 112.9(9) . . ?
H1A N1 H1B 107.8 . . ?
C1 N1 H1A 109.0 . . ?
C1 N1 H1B 109.0 . . ?
H1E O1 H1F 104.5 . . ?
N1 C1 C1 108.8(11) . 2_556 ?
N1 C1 H1C 109.9 . . ?
N1 C1 H1D 109.9 . . ?
C1 C1 H1C 109.9 2_556 . ?
C1 C1 H1D 109.9 2_556 . ?
H1C C1 H1D 108.3 . . ?
N2 C6 H6 118.5 . . ?
N2 C6 C5 123.0(11) . . ?
C5 C6 H6 118.5 . . ?
C6 C5 H5 120.5 . . ?
C6 C5 C4 119.0(10) . . ?
C4 C5 H5 120.5 . . ?
C3 C4 C5 119.2(12) . . ?
C3 C4 H4 120.4 . . ?
C5 C4 H4 120.4 . . ?

loop_
_geom_bond_atom_site_label_1
_geom_bond_atom_site_label_2
_geom_bond_distance
_geom_bond_site_symmetry_2
_geom_bond_publ_flag
Zn1 Br3 2.392(2) . ?
Zn1 Br2 2.385(2) . ?
Zn1 Br1 2.391(2) . ?
Zn1 N2 2.045(10) . ?
N2 C7 1.349(15) . ?
N2 C6 1.333(15) . ?
C3 C7 1.394(16) . ?
C3 C2 1.507(15) . ?
C3 C4 1.386(17) . ?
C7 H7 0.9300 . ?
C2 H2A 0.9700 . ?
C2 H2B 0.9700 . ?
C2 N1 1.480(16) . ?
N1 H1A 0.8900 . ?
N1 H1B 0.8900 . ?
N1 C1 1.494(13) . ?
O1 H1E 0.8503 . ?
O1 H1F 0.8499 . ?
C1 C1 1.51(3) 2_556 ?
C1 H1C 0.9700 . ?
C1 H1D 0.9700 . ?
C6 H6 0.9300 . ?
C6 C5 1.378(18) . ?
C5 H5 0.9300 . ?
C5 C4 1.387(19) . ?
C4 H4 0.9300 . ?

loop_
_geom_torsion_atom_site_label_1
_geom_torsion_atom_site_label_2
_geom_torsion_atom_site_label_3
_geom_torsion_atom_site_label_4
_geom_torsion
_geom_torsion_site_symmetry_1
_geom_torsion_site_symmetry_2
_geom_torsion_site_symmetry_3
_geom_torsion_site_symmetry_4
_geom_torsion_publ_flag
Zn1 N2 C7 C3 171.8(9) . . . . ?
Zn1 N2 C6 C5 -171.5(9) . . . . ?
N2 C6 C5 C4 -1(2) . . . . ?
C3 C2 N1 C1 -178.9(9) . . . . ?
C7 N2 C6 C5 3.2(18) . . . . ?
C7 C3 C2 N1 83.7(14) . . . . ?
C7 C3 C4 C5 1.6(18) . . . . ?
C2 C3 C7 N2 178.1(11) . . . . ?
C2 C3 C4 C5 -175.7(11) . . . . ?
C2 N1 C1 C1 -178.5(11) . . . 2_556 ?
C6 N2 C7 C3 -3.1(18) . . . . ?
C6 C5 C4 C3 -1.5(19) . . . . ?
C4 C3 C7 N2 0.7(18) . . . . ?
C4 C3 C2 N1 -99.0(13) . . . . ?
